data_7215556
loop_
_publ_author_name
'Skovsgaard, Signe'
'Bond, Andrew D.'

_publ_section_title
;
 Co-crystallisation of benzoic acid derivatives with N-containing bases in
 solution and by mechanical grinding: stoichiometric variants,
 polymorphism and twinning
;
_journal_coden_ASTM CRECF4
_journal_issue 3
_journal_name_full CrystEngComm
_journal_page_first 444
_journal_page_last 453
_journal_paper_doi 10.1039/b810660f
_journal_volume 11
_journal_year 2009
_chemical_formula_moiety 'C4 H12 N2 2+, 2(C7 H5 O2 -)'
_chemical_formula_sum 'C18 H22 N2 O4'
_chemical_formula_weight 330.38
_space_group_IT_number 61
_symmetry_cell_setting orthorhombic
_symmetry_space_group_name_Hall '-P 2ac 2ab'
_symmetry_space_group_name_H-M 'P b c a'
_atom_sites_solution_hydrogens geom
_atom_sites_solution_primary direct
_atom_sites_solution_secondary difmap
_cell_angle_alpha 90.00
_cell_angle_beta 90.00
_cell_angle_gamma 90.00
_cell_formula_units_Z 4
_cell_length_a 8.346(2)
_cell_length_b 8.243(2)
_cell_length_c 24.679(6)
_cell_measurement_reflns_used 543
_cell_measurement_temperature 180(2)
_cell_measurement_theta_max 20.18
_cell_measurement_theta_min 2.95
_cell_volume 1697.8(7)
_computing_cell_refinement 'SAINT v.7.06a (Bruker, 2003)'
_computing_data_collection 'APEX2 v.1.0-22 (Bruker Nonius, 2004)'
_computing_data_reduction 'SAINT v.7.06a'
_computing_molecular_graphics 'SHELXTL v.6.10'
_computing_publication_material 'SHELXTL v.6.10'
_computing_structure_refinement 'SHELXTL v.6.10'
_computing_structure_solution 'SHELXTL v.6.10 (Sheldrick, 2000)'
_diffrn_ambient_temperature 180(2)
_diffrn_measured_fraction_theta_full 0.983
_diffrn_measured_fraction_theta_max 0.983
_diffrn_measurement_device_type 'Bruker-Nonius X8APEX-II CCD'
_diffrn_measurement_method 'thin-slice \w and \f scans'
_diffrn_radiation_monochromator graphite
_diffrn_radiation_source 'fine-focus sealed tube'
_diffrn_radiation_type MoK\a
_diffrn_radiation_wavelength 0.71073
_diffrn_reflns_av_R_equivalents 0.1083
_diffrn_reflns_av_sigmaI/netI 0.0877
_diffrn_reflns_limit_h_max 8
_diffrn_reflns_limit_h_min -8
_diffrn_reflns_limit_k_max 8
_diffrn_reflns_limit_k_min -8
_diffrn_reflns_limit_l_max 20
_diffrn_reflns_limit_l_min -25
_diffrn_reflns_number 5734
_diffrn_reflns_theta_full 22.08
_diffrn_reflns_theta_max 22.08
_diffrn_reflns_theta_min 3.57
_diffrn_standards_number 0
_exptl_absorpt_coefficient_mu 0.092
_exptl_absorpt_correction_T_max 0.999
_exptl_absorpt_correction_T_min 0.474
_exptl_absorpt_correction_type multi-scan
_exptl_absorpt_process_details
;
SADABS v.2.10 (Sheldrick, 2003)
Ratio of minimum to maximum apparent transmission: 0.474551
;
_exptl_crystal_colour colourless
_exptl_crystal_density_diffrn 1.292
_exptl_crystal_density_method 'not measured'
_exptl_crystal_description plate
_exptl_crystal_F_000 704
_exptl_crystal_size_max 0.20
_exptl_crystal_size_mid 0.10
_exptl_crystal_size_min 0.01
_refine_diff_density_max 0.250
_refine_diff_density_min -0.228
_refine_diff_density_rms 0.061
_refine_ls_extinction_method none
_refine_ls_goodness_of_fit_ref 1.056
_refine_ls_hydrogen_treatment constr
_refine_ls_matrix_type full
_refine_ls_number_parameters 109
_refine_ls_number_reflns 1035
_refine_ls_number_restraints 0
_refine_ls_restrained_S_all 1.056
_refine_ls_R_factor_all 0.1301
_refine_ls_R_factor_gt 0.0671
_refine_ls_shift/su_max 0.000
_refine_ls_shift/su_mean 0.000
_refine_ls_structure_factor_coef Fsqd
_refine_ls_weighting_details 'calc w=1/[\s^2^(Fo^2^)+(0.0997P)^2^+0.1300P] where P=(Fo^2^+2Fc^2^)/3'
_refine_ls_weighting_scheme calc
_refine_ls_wR_factor_gt 0.1652
_refine_ls_wR_factor_ref 0.1917
_reflns_number_gt 588
_reflns_number_total 1035
_reflns_threshold_expression I>2\s(I)
_cod_duplicate_entry 7200220
_cod_data_source_file b810660f.cif
_cod_data_source_block 2
_cod_depositor_comments
;
 Updated bibliographic information.

 Antanas Vaitkus,
 2019-09-18

 Marked entry as a duplicate of entry 7200220.

 Antanas Vaitkus,
 2019-09-18
;
_cod_database_code 7215556

loop_
_symmetry_equiv_pos_as_xyz
'x, y, z'
'-x+1/2, -y, z+1/2'
'-x, y+1/2, -z+1/2'
'x+1/2, -y+1/2, -z'
'-x, -y, -z'
'x-1/2, y, -z-1/2'
'x, -y-1/2, z-1/2'
'-x-1/2, y-1/2, z'

loop_
_atom_site_label
_atom_site_type_symbol
_atom_site_fract_x
_atom_site_fract_y
_atom_site_fract_z
_atom_site_U_iso_or_equiv
_atom_site_adp_type
_atom_site_occupancy
_atom_site_symmetry_multiplicity
_atom_site_calc_flag
_atom_site_refinement_flags
O1 O 0.3320(4) 0.5117(4) 0.43510(15) 0.0430(11) Uani 1 1 d .
O2 O 0.5553(4) 0.6287(4) 0.40592(16) 0.0493(12) Uani 1 1 d .
C1 C 0.4799(6) 0.3841(6) 0.3640(2) 0.0335(14) Uani 1 1 d .
C2 C 0.3673(6) 0.2646(6) 0.3552(2) 0.0409(15) Uani 1 1 d .
H2A H 0.2703 0.2654 0.3754 0.049 Uiso 1 1 calc R
C3 C 0.3940(7) 0.1424(6) 0.3171(2) 0.0462(16) Uani 1 1 d .
H3A H 0.3153 0.0610 0.3112 0.055 Uiso 1 1 calc R
C4 C 0.5332(7) 0.1406(7) 0.2886(3) 0.0527(17) Uani 1 1 d .
H4A H 0.5524 0.0571 0.2629 0.063 Uiso 1 1 calc R
C5 C 0.6469(7) 0.2598(7) 0.2968(2) 0.0590(18) Uani 1 1 d .
H5A H 0.7439 0.2590 0.2767 0.071 Uiso 1 1 calc R
C6 C 0.6181(7) 0.3811(7) 0.3348(2) 0.0478(17) Uani 1 1 d .
H6A H 0.6963 0.4631 0.3405 0.057 Uiso 1 1 calc R
C7 C 0.4530(7) 0.5163(6) 0.4052(2) 0.0366(14) Uani 1 1 d .
N1 N 0.4632(4) 0.8842(4) 0.45897(19) 0.0370(12) Uani 1 1 d .
H1A H 0.3649 0.9200 0.4470 0.044 Uiso 1 1 calc R
H1B H 0.4899 0.7933 0.4393 0.044 Uiso 1 1 calc R
C8 C 0.5846(6) 1.0123(6) 0.4495(2) 0.0396(15) Uani 1 1 d .
H8A H 0.5850 1.0428 0.4107 0.047 Uiso 1 1 calc R
H8B H 0.6923 0.9703 0.4588 0.047 Uiso 1 1 calc R
C9 C 0.4519(6) 0.8414(5) 0.5166(2) 0.0388(16) Uani 1 1 d .
H9A H 0.5545 0.7930 0.5287 0.047 Uiso 1 1 calc R
H9B H 0.3666 0.7594 0.5217 0.047 Uiso 1 1 calc R

loop_
_atom_site_aniso_label
_atom_site_aniso_U_11
_atom_site_aniso_U_22
_atom_site_aniso_U_33
_atom_site_aniso_U_23
_atom_site_aniso_U_13
_atom_site_aniso_U_12
O1 0.037(2) 0.027(2) 0.065(3) -0.0067(19) 0.008(2) 0.0021(17)
O2 0.043(2) 0.023(2) 0.082(3) -0.0126(18) 0.012(2) -0.0070(19)
C1 0.025(3) 0.021(3) 0.054(4) 0.001(3) 0.002(3) 0.006(2)
C2 0.040(3) 0.027(3) 0.056(4) -0.004(3) 0.004(3) -0.002(3)
C3 0.049(4) 0.028(3) 0.062(4) 0.001(3) -0.010(4) 0.001(3)
C4 0.055(4) 0.038(4) 0.065(5) -0.014(3) -0.007(4) 0.012(3)
C5 0.046(4) 0.057(4) 0.074(5) -0.015(4) 0.005(3) 0.003(3)
C6 0.038(4) 0.036(3) 0.069(5) -0.009(3) -0.004(3) -0.007(3)
C7 0.035(3) 0.019(3) 0.056(4) 0.002(3) 0.003(3) 0.005(3)
N1 0.032(3) 0.020(2) 0.059(4) -0.009(2) -0.003(2) 0.002(2)
C8 0.032(3) 0.029(3) 0.058(4) 0.000(3) 0.006(3) -0.003(3)
C9 0.034(3) 0.023(3) 0.060(5) -0.002(3) 0.003(3) -0.003(2)

loop_
_atom_type_symbol
_atom_type_description
_atom_type_scat_dispersion_real
_atom_type_scat_dispersion_imag
_atom_type_scat_source
C C 0.0033 0.0016 'International Tables Vol C Tables 4.2.6.8 and 6.1.1.4'
H H 0.0000 0.0000 'International Tables Vol C Tables 4.2.6.8 and 6.1.1.4'
N N 0.0061 0.0033 'International Tables Vol C Tables 4.2.6.8 and 6.1.1.4'
O O 0.0106 0.0060 'International Tables Vol C Tables 4.2.6.8 and 6.1.1.4'

loop_
_geom_angle_atom_site_label_1
_geom_angle_atom_site_label_2
_geom_angle_atom_site_label_3
_geom_angle
_geom_angle_site_symmetry_1
_geom_angle_site_symmetry_3
C6 C1 C2 118.9(5) . .
C6 C1 C7 119.7(5) . .
C2 C1 C7 121.4(5) . .
C1 C2 C3 120.8(5) . .
C1 C2 H2A 119.6 . .
C3 C2 H2A 119.6 . .
C4 C3 C2 119.5(5) . .
C4 C3 H3A 120.2 . .
C2 C3 H3A 120.2 . .
C3 C4 C5 120.3(5) . .
C3 C4 H4A 119.9 . .
C5 C4 H4A 119.9 . .
C4 C5 C6 119.5(5) . .
C4 C5 H5A 120.3 . .
C6 C5 H5A 120.3 . .
C1 C6 C5 121.0(5) . .
C1 C6 H6A 119.5 . .
C5 C6 H6A 119.5 . .
O1 C7 O2 124.1(5) . .
O1 C7 C1 119.8(5) . .
O2 C7 C1 116.1(5) . .
C9 N1 C8 111.6(4) . .
C9 N1 H1A 109.3 . .
C8 N1 H1A 109.3 . .
C9 N1 H1B 109.3 . .
C8 N1 H1B 109.3 . .
H1A N1 H1B 108.0 . .
N1 C8 C9 110.2(4) . 5_676
N1 C8 H8A 109.6 . .
C9 C8 H8A 109.6 5_676 .
N1 C8 H8B 109.6 . .
C9 C8 H8B 109.6 5_676 .
H8A C8 H8B 108.1 . .
N1 C9 C8 111.1(4) . 5_676
N1 C9 H9A 109.4 . .
C8 C9 H9A 109.4 5_676 .
N1 C9 H9B 109.4 . .
C8 C9 H9B 109.4 5_676 .
H9A C9 H9B 108.0 . .

loop_
_geom_bond_atom_site_label_1
_geom_bond_atom_site_label_2
_geom_bond_distance
_geom_bond_site_symmetry_2
O1 C7 1.251(6) .
O2 C7 1.260(5) .
C1 C6 1.360(7) .
C1 C2 1.378(6) .
C1 C7 1.508(7) .
C2 C3 1.396(7) .
C2 H2A 0.9500 .
C3 C4 1.359(8) .
C3 H3A 0.9500 .
C4 C5 1.381(7) .
C4 H4A 0.9500 .
C5 C6 1.392(8) .
C5 H5A 0.9500 .
C6 H6A 0.9500 .
N1 C9 1.469(6) .
N1 C8 1.482(5) .
N1 H1A 0.9200 .
N1 H1B 0.9200 .
C8 C9 1.499(7) 5_676
C8 H8A 0.9900 .
C8 H8B 0.9900 .
C9 C8 1.499(7) 5_676
C9 H9A 0.9900 .
C9 H9B 0.9900 .

loop_
_geom_hbond_atom_site_label_D
_geom_hbond_atom_site_label_H
_geom_hbond_atom_site_label_A
_geom_hbond_distance_DH
_geom_hbond_distance_HA
_geom_hbond_distance_DA
_geom_hbond_angle_DHA
_geom_hbond_site_symmetry_A
N1 H1B O2 0.92 1.68 2.596(5) 174.8 .
N1 H1A O1 0.92 1.83 2.742(5) 169.4 8_665

loop_
_geom_torsion_atom_site_label_1
_geom_torsion_atom_site_label_2
_geom_torsion_atom_site_label_3
_geom_torsion_atom_site_label_4
_geom_torsion
_geom_torsion_site_symmetry_4
C6 C1 C2 C3 -0.1(8) .
C7 C1 C2 C3 -179.7(5) .
C1 C2 C3 C4 0.5(8) .
C2 C3 C4 C5 -0.7(8) .
C3 C4 C5 C6 0.4(9) .
C2 C1 C6 C5 -0.2(8) .
C7 C1 C6 C5 179.5(5) .
C4 C5 C6 C1 0.0(9) .
C6 C1 C7 O1 -174.2(5) .
C2 C1 C7 O1 5.4(7) .
C6 C1 C7 O2 7.6(7) .
C2 C1 C7 O2 -172.7(5) .
C9 N1 C8 C9 -56.1(6) 5_676
C8 N1 C9 C8 56.6(5) 5_676
